data_7111291
loop_
_publ_author_name
'Low, David M.'
'Brechin, Euan K.'
'Helliwell, Madeleine'
'Mallah, Talal'
'Rivi&#xFFFD;re, Eric'
'McInnes, Eric J. L.'

_publ_section_title
;
 New routes to high nuclearity cages: dimerisation of a manganese triangle
 via solvothermal synthesis
;
_journal_issue 18
_journal_name_full 'Chemical Communications'
_journal_page_first 2330
_journal_paper_doi 10.1039/b305245a
_journal_year 2003
_chemical_formula_sum 'C98 H76 Mn6 N4 O26'
_chemical_formula_weight 2055.27
_chemical_name_systematic
;
?
;
_space_group_IT_number 14
_symmetry_cell_setting monoclinic
_symmetry_space_group_name_Hall '-P 2yn'
_symmetry_space_group_name_H-M 'P 1 21/n 1'
_atom_sites_solution_hydrogens geom
_atom_sites_solution_primary direct
_atom_sites_solution_secondary difmap
_audit_creation_method SHELXL-97
_cell_angle_alpha 90.00
_cell_angle_beta 102.8770(10)
_cell_angle_gamma 90.00
_cell_formula_units_Z 2
_cell_length_a 13.9249(9)
_cell_length_b 20.4679(13)
_cell_length_c 15.9712(10)
_cell_measurement_reflns_used 9804
_cell_measurement_temperature 100(2)
_cell_measurement_theta_max 28.13
_cell_measurement_theta_min 2.20
_cell_volume 4437.5(5)
_computing_cell_refinement 'Bruker SMART'
_computing_data_collection 'Bruker SMART'
_computing_data_reduction 'Bruker SAINT'
_computing_molecular_graphics 'Bruker SHELXTL'
_computing_publication_material 'Bruker SHELXTL'
_computing_structure_refinement 'SHELXL-97 (Sheldrick, 1997)'
_computing_structure_solution 'SHELXS-97 (Sheldrick, 1990)'
_diffrn_ambient_temperature 100(2)
_diffrn_measured_fraction_theta_full 0.997
_diffrn_measured_fraction_theta_max 0.997
_diffrn_measurement_device_type 'CCD area detector'
_diffrn_measurement_method 'phi and omega scans'
_diffrn_radiation_monochromator graphite
_diffrn_radiation_source 'fine-focus sealed tube'
_diffrn_radiation_type MoK\a
_diffrn_radiation_wavelength 0.71073
_diffrn_reflns_av_R_equivalents 0.0605
_diffrn_reflns_av_sigmaI/netI 0.0528
_diffrn_reflns_limit_h_max 17
_diffrn_reflns_limit_h_min -16
_diffrn_reflns_limit_k_max 23
_diffrn_reflns_limit_k_min -25
_diffrn_reflns_limit_l_max 14
_diffrn_reflns_limit_l_min -19
_diffrn_reflns_number 24403
_diffrn_reflns_theta_full 26.37
_diffrn_reflns_theta_max 26.37
_diffrn_reflns_theta_min 1.64
_exptl_absorpt_coefficient_mu 0.911
_exptl_absorpt_correction_type none
_exptl_crystal_colour brown
_exptl_crystal_density_diffrn 1.538
_exptl_crystal_density_method 'not measured'
_exptl_crystal_description prismatic
_exptl_crystal_F_000 2100
_exptl_crystal_size_max 0.35
_exptl_crystal_size_mid 0.3
_exptl_crystal_size_min 0.2
_refine_diff_density_max 0.962
_refine_diff_density_min -0.702
_refine_diff_density_rms 0.081
_refine_ls_extinction_method none
_refine_ls_goodness_of_fit_ref 1.002
_refine_ls_hydrogen_treatment mixed
_refine_ls_matrix_type full
_refine_ls_number_parameters 607
_refine_ls_number_reflns 9054
_refine_ls_number_restraints 0
_refine_ls_restrained_S_all 1.002
_refine_ls_R_factor_all 0.0492
_refine_ls_R_factor_gt 0.0396
_refine_ls_shift/su_max 0.001
_refine_ls_shift/su_mean 0.000
_refine_ls_structure_factor_coef Fsqd
_refine_ls_weighting_details 'calc w=1/[\s^2^(Fo^2^)+(0.0684P)^2^+0.0000P] where P=(Fo^2^+2Fc^2^)/3'
_refine_ls_weighting_scheme calc
_refine_ls_wR_factor_gt 0.1079
_refine_ls_wR_factor_ref 0.1128
_reflns_number_gt 7449
_reflns_number_total 9054
_reflns_threshold_expression >2sigma(I)
_cod_data_source_file b305245asup1.cif
_cod_data_source_block s1096m
_cod_depositor_comments
;
The following automatic conversions were performed:

'_symmetry_cell_setting' value 'Monoclinic' changed to 'monoclinic'
according to /home/saulius/struct/CIF-dictionaries/cif_core.dic
dictionary named 'cif_core.dic' version 2.4.2 from 2011-04-26.

Automatic conversion script
Id: cif_fix_values 1891 2012-01-12 08:04:46Z andrius 
;
_cod_original_sg_symbol_H-M P2(1)/n
_cod_database_code 7111291

loop_
_symmetry_equiv_pos_as_xyz
'x, y, z'
'-x+1/2, y+1/2, -z+1/2'
'-x, -y, -z'
'x-1/2, -y-1/2, z-1/2'

loop_
_atom_site_label
_atom_site_type_symbol
_atom_site_fract_x
_atom_site_fract_y
_atom_site_fract_z
_atom_site_U_iso_or_equiv
_atom_site_adp_type
_atom_site_occupancy
_atom_site_symmetry_multiplicity
_atom_site_calc_flag
_atom_site_refinement_flags
_atom_site_disorder_assembly
_atom_site_disorder_group
Mn1 Mn 0.08606(3) 0.054214(17) 0.75540(2) 0.01669(10) Uani 1 1 d . B .
Mn2 Mn 0.14819(2) 0.109695(17) 0.94586(2) 0.01569(10) Uani 1 1 d . . .
Mn3 Mn -0.05147(3) 0.002971(17) 0.88788(2) 0.01581(10) Uani 1 1 d . . .
O1 O 0.07341(12) 0.05579(8) 0.86640(10) 0.0177(3) Uani 1 1 d . . .
O2 O 0.24049(12) 0.05865(9) 0.78667(11) 0.0237(4) Uani 1 1 d . . .
O3 O 0.27377(12) 0.07766(8) 0.92860(10) 0.0211(4) Uani 1 1 d . . .
O4 O 0.07741(14) 0.15152(9) 0.74236(11) 0.0274(4) Uani 1 1 d . . .
O5 O 0.15271(12) 0.19484(8) 0.86893(10) 0.0213(4) Uani 1 1 d . . .
O6 O 0.08933(12) -0.04343(8) 0.74826(11) 0.0205(4) Uani 1 1 d . . .
O7 O -0.03584(12) -0.07493(8) 0.80635(10) 0.0202(4) Uani 1 1 d . . .
O8 O -0.06780(13) 0.05703(9) 0.70120(11) 0.0266(4) Uani 1 1 d . . .
O9 O -0.14693(12) 0.07031(8) 0.80722(11) 0.0222(4) Uani 1 1 d . . .
O10 O 0.03262(12) 0.15048(8) 0.97790(10) 0.0181(3) Uani 1 1 d . A .
O11 O -0.04408(12) 0.05958(8) 1.00417(10) 0.0178(3) Uani 1 1 d . . .
O12 O 0.22728(12) 0.14958(8) 1.05224(10) 0.0198(4) Uani 1 1 d . . .
O13 O -0.17417(12) -0.05271(8) 0.91911(10) 0.0191(4) Uani 1 1 d . . .
N1 N 0.10604(16) 0.05257(11) 0.62946(13) 0.0233(5) Uani 1 1 d . . .
C1 C 0.29874(17) 0.06619(11) 0.85776(15) 0.0183(5) Uani 1 1 d . . .
C2 C 0.40619(18) 0.06272(11) 0.86108(16) 0.0197(5) Uani 1 1 d . . .
C3 C 0.47446(18) 0.06427(11) 0.93907(16) 0.0210(5) Uani 1 1 d . . .
H3 H 0.4531 0.0675 0.9901 0.025 Uiso 1 1 calc R . .
C4 C 0.57448(19) 0.06099(12) 0.94099(18) 0.0259(6) Uani 1 1 d . . .
H4 H 0.6200 0.0615 0.9933 0.031 Uiso 1 1 calc R . .
C5 C 0.60651(19) 0.05701(13) 0.86508(19) 0.0296(6) Uani 1 1 d . . .
H5 H 0.6735 0.0549 0.8664 0.035 Uiso 1 1 calc R . .
C6 C 0.5382(2) 0.05625(14) 0.78659(19) 0.0308(6) Uani 1 1 d . . .
H6 H 0.5597 0.0538 0.7356 0.037 Uiso 1 1 calc R . .
C7 C 0.43907(19) 0.05911(13) 0.78443(17) 0.0265(6) Uani 1 1 d . . .
H7 H 0.3937 0.0586 0.7320 0.032 Uiso 1 1 calc R . .
C8 C 0.10658(17) 0.19945(12) 0.79220(16) 0.0202(5) Uani 1 1 d . . .
C9 C 0.08043(17) 0.26562(12) 0.75350(15) 0.0206(5) Uani 1 1 d . . .
C10 C 0.1143(2) 0.32208(13) 0.79851(17) 0.0309(6) Uani 1 1 d . . .
H10 H 0.1543 0.3193 0.8534 0.037 Uiso 1 1 calc R . .
C11 C 0.0885(2) 0.38246(15) 0.76181(19) 0.0385(7) Uani 1 1 d . . .
H11 H 0.1125 0.4201 0.7920 0.046 Uiso 1 1 calc R . .
C12 C 0.0277(2) 0.38780(13) 0.68093(18) 0.0289(6) Uani 1 1 d . . .
H12 H 0.0105 0.4287 0.6568 0.035 Uiso 1 1 calc R . .
C13 C -0.00727(19) 0.33181(13) 0.63650(17) 0.0270(6) Uani 1 1 d . . .
H13 H -0.0489 0.3348 0.5823 0.032 Uiso 1 1 calc R . .
C14 C 0.01950(18) 0.27119(13) 0.67251(17) 0.0251(5) Uani 1 1 d . . .
H14 H -0.0038 0.2336 0.6419 0.030 Uiso 1 1 calc R . .
C15 C 0.02592(17) -0.08478(12) 0.76206(15) 0.0186(5) Uani 1 1 d . . .
C16 C 0.02525(19) -0.14959(12) 0.71901(16) 0.0228(5) Uani 1 1 d . . .
C17 C 0.1066(2) -0.17137(13) 0.68936(18) 0.0301(6) Uani 1 1 d . . .
H17 H 0.1638 -0.1464 0.6987 0.036 Uiso 1 1 calc R . .
C18 C 0.1022(2) -0.23026(14) 0.6460(2) 0.0413(8) Uani 1 1 d . . .
H18 H 0.1568 -0.2452 0.6270 0.050 Uiso 1 1 calc R . .
C19 C 0.0159(3) -0.26701(15) 0.6308(2) 0.0505(9) Uani 1 1 d . . .
H19 H 0.0124 -0.3061 0.6007 0.061 Uiso 1 1 calc R . .
C20 C -0.0651(3) -0.24543(15) 0.6606(2) 0.0449(8) Uani 1 1 d . . .
H20 H -0.1226 -0.2701 0.6503 0.054 Uiso 1 1 calc R . .
C21 C -0.0601(2) -0.18737(13) 0.70539(18) 0.0295(6) Uani 1 1 d . . .
H21 H -0.1138 -0.1735 0.7265 0.035 Uiso 1 1 calc R . .
C22 C -0.13469(18) 0.08155(12) 0.73276(16) 0.0208(5) Uani 1 1 d . . .
C23 C -0.20675(18) 0.12636(12) 0.67563(16) 0.0221(5) Uani 1 1 d . . .
C24 C -0.1891(2) 0.14730(15) 0.59755(17) 0.0334(7) Uani 1 1 d . . .
H24 H -0.1326 0.1337 0.5806 0.040 Uiso 1 1 calc R . .
C25 C -0.2556(2) 0.18839(16) 0.54499(19) 0.0416(8) Uani 1 1 d . . .
H25 H -0.2425 0.2031 0.4935 0.050 Uiso 1 1 calc R . .
C26 C -0.3397(2) 0.20747(14) 0.56796(19) 0.0363(7) Uani 1 1 d . . .
H26 H -0.3846 0.2341 0.5316 0.044 Uiso 1 1 calc R . .
C27 C -0.3583(2) 0.18739(14) 0.6448(2) 0.0343(7) Uani 1 1 d . . .
H27 H -0.4161 0.2004 0.6602 0.041 Uiso 1 1 calc R . .
C28 C -0.29116(19) 0.14757(13) 0.70001(18) 0.0282(6) Uani 1 1 d . . .
H28 H -0.3029 0.1353 0.7529 0.034 Uiso 1 1 calc R . .
C29 C -0.03648(17) 0.12133(11) 1.00258(14) 0.0169(5) Uani 1 1 d . . .
C30 C -0.10920(15) 0.16230(9) 1.03412(16) 0.0219(7) Uani 0.889(4) 1 d PG A 1
C31 C -0.18534(19) 0.13240(7) 1.06312(19) 0.0242(7) Uani 0.889(4) 1 d PG A 1
H31 H -0.1917 0.0872 1.0610 0.029 Uiso 0.889(4) 1 calc PR A 1
C32 C -0.25201(15) 0.17011(10) 1.09521(16) 0.0313(8) Uani 0.889(4) 1 d PG A 1
H32 H -0.3030 0.1501 1.1146 0.038 Uiso 0.889(4) 1 calc PR A 1
C33 C -0.24253(15) 0.23772(10) 1.09830(15) 0.0396(9) Uani 0.889(4) 1 d PG A 1
H33 H -0.2871 0.2629 1.1198 0.047 Uiso 0.889(4) 1 calc PR A 1
C34 C -0.16638(17) 0.26762(7) 1.06931(16) 0.0420(10) Uani 0.889(4) 1 d PG A 1
H34 H -0.1600 0.3129 1.0714 0.050 Uiso 0.889(4) 1 calc PR A 1
C35 C -0.09972(13) 0.22991(10) 1.03722(14) 0.0313(8) Uani 0.889(4) 1 d PG A 1
H35 H -0.0488 0.2499 1.0178 0.038 Uiso 0.889(4) 1 calc PR A 1
C30B C -0.1231(13) 0.1565(8) 1.0211(15) 0.021(3) Uiso 0.111(4) 1 d PG A 2
C31B C -0.1861(16) 0.1262(7) 1.0654(15) 0.021(3) Uiso 0.111(4) 1 d PG A 2
H31B H -0.1710 0.0850 1.0891 0.025 Uiso 0.111(4) 1 calc PR A 2
C32B C -0.2719(14) 0.1575(8) 1.0742(12) 0.021(3) Uiso 0.111(4) 1 d PG A 2
H32B H -0.3140 0.1373 1.1039 0.025 Uiso 0.111(4) 1 calc PR A 2
C33B C -0.2946(9) 0.2192(8) 1.0388(10) 0.021(3) Uiso 0.111(4) 1 d PG A 2
H33B H -0.3519 0.2402 1.0447 0.025 Uiso 0.111(4) 1 calc PR A 2
C34B C -0.2316(10) 0.2495(6) 0.9945(10) 0.021(3) Uiso 0.111(4) 1 d PG A 2
H34B H -0.2467 0.2907 0.9708 0.025 Uiso 0.111(4) 1 calc PR A 2
C35B C -0.1458(10) 0.2181(8) 0.9856(11) 0.021(3) Uiso 0.111(4) 1 d PG A 2
H35B H -0.1037 0.2384 0.9560 0.025 Uiso 0.111(4) 1 calc PR A 2
C36 C 0.22094(17) 0.10512(12) 1.10684(16) 0.0186(5) Uani 1 1 d . . .
C37 C 0.26922(17) 0.11593(12) 1.19841(15) 0.0204(5) Uani 1 1 d . . .
C38 C 0.30374(18) 0.17831(13) 1.22572(16) 0.0240(5) Uani 1 1 d . . .
H38 H 0.2973 0.2126 1.1866 0.029 Uiso 1 1 calc R . .
C39 C 0.3477(2) 0.18869(14) 1.31164(18) 0.0317(6) Uani 1 1 d . . .
H39 H 0.3700 0.2301 1.3304 0.038 Uiso 1 1 calc R . .
C40 C 0.3581(2) 0.13747(15) 1.36919(18) 0.0349(7) Uani 1 1 d . . .
H40 H 0.3881 0.1444 1.4266 0.042 Uiso 1 1 calc R . .
C41 C 0.3241(2) 0.07599(15) 1.34162(17) 0.0327(6) Uani 1 1 d . . .
H41 H 0.3313 0.0417 1.3807 0.039 Uiso 1 1 calc R . .
C42 C 0.27953(18) 0.06504(13) 1.25626(16) 0.0245(5) Uani 1 1 d . . .
H42 H 0.2566 0.0236 1.2381 0.029 Uiso 1 1 calc R . .
C43 C 0.0696(4) 0.0994(2) 0.5746(2) 0.0459(12) Uani 0.854(7) 1 d P B 3
H43 H 0.0358 0.1335 0.5936 0.055 Uiso 0.854(7) 1 calc PR B 3
C44 C 0.0794(4) 0.1001(3) 0.4900(2) 0.0611(16) Uani 0.854(7) 1 d P B 3
H44 H 0.0523 0.1339 0.4533 0.073 Uiso 0.854(7) 1 calc PR B 3
C45 C 0.1289(2) 0.05103(17) 0.46148(19) 0.0423(8) Uani 1 1 d . . .
H45 H 0.1340 0.0493 0.4045 0.051 Uiso 1 1 calc R B 3
C46 C 0.1711(5) 0.0042(2) 0.5186(3) 0.0575(16) Uani 0.854(7) 1 d P B 3
H46 H 0.2078 -0.0290 0.5014 0.069 Uiso 0.854(7) 1 calc PR B 3
C47 C 0.1590(4) 0.00629(18) 0.6032(3) 0.0450(13) Uani 0.854(7) 1 d P B 3
H47 H 0.1889 -0.0256 0.6419 0.054 Uiso 0.854(7) 1 calc PR B 3
C43B C 0.123(3) 0.1052(18) 0.591(2) 0.066(10) Uiso 0.146(7) 1 d P B 4
H43B H 0.1184 0.1449 0.6187 0.079 Uiso 0.146(7) 1 calc PR B 4
C44B C 0.147(2) 0.1061(14) 0.5106(19) 0.059(8) Uiso 0.146(7) 1 d P B 4
H44B H 0.1750 0.1429 0.4914 0.071 Uiso 0.146(7) 1 calc PR B 4
C46B C 0.1063(18) -0.0002(10) 0.4984(13) 0.029(5) Uiso 0.146(7) 1 d P B 4
H46B H 0.0970 -0.0392 0.4678 0.034 Uiso 0.146(7) 1 calc PR B 4
C47B C 0.0953(17) 0.0002(10) 0.5809(13) 0.026(5) Uiso 0.146(7) 1 d P B 4
H47B H 0.0791 -0.0388 0.6042 0.032 Uiso 0.146(7) 1 calc PR B 4
N1S N 0.9329(8) 0.4397(6) 0.0710(7) 0.092(4) Uiso 0.455(14) 1 d P C 5
C1S C 0.9286(7) 0.4857(6) 0.0610(7) 0.193(4) Uiso 0.455(14) 1 d P C 5
N1T N 0.9286(7) 0.4857(6) 0.0610(7) 0.193(4) Uiso 0.545(14) 1 d P C 2
C1T C 0.9979(7) 0.4596(5) 0.0289(6) 0.080(4) Uiso 0.545(14) 1 d P . 2
C2S C 0.9197(7) 0.5537(5) 0.0216(6) 0.171(3) Uiso 1 1 d . . .

loop_
_atom_site_aniso_label
_atom_site_aniso_U_11
_atom_site_aniso_U_22
_atom_site_aniso_U_33
_atom_site_aniso_U_23
_atom_site_aniso_U_13
_atom_site_aniso_U_12
Mn1 0.01978(19) 0.01581(19) 0.01512(19) -0.00120(14) 0.00525(14) 0.00112(14)
Mn2 0.01476(18) 0.01743(19) 0.01543(19) -0.00155(14) 0.00454(13) 0.00003(14)
Mn3 0.01692(19) 0.01537(19) 0.01506(19) -0.00051(14) 0.00338(14) -0.00017(14)
O1 0.0187(8) 0.0192(9) 0.0158(8) -0.0013(7) 0.0051(6) -0.0012(7)
O2 0.0199(9) 0.0299(10) 0.0223(9) -0.0045(8) 0.0067(7) -0.0034(7)
O3 0.0182(8) 0.0276(9) 0.0183(8) 0.0006(7) 0.0056(7) 0.0038(7)
O4 0.0418(11) 0.0203(9) 0.0195(9) 0.0006(7) 0.0054(8) 0.0051(8)
O5 0.0224(9) 0.0226(9) 0.0193(9) 0.0021(7) 0.0052(7) -0.0008(7)
O6 0.0205(9) 0.0168(9) 0.0255(9) -0.0016(7) 0.0076(7) 0.0001(7)
O7 0.0199(9) 0.0204(9) 0.0214(9) -0.0039(7) 0.0070(7) -0.0008(7)
O8 0.0267(10) 0.0304(10) 0.0211(9) -0.0036(8) 0.0022(7) 0.0073(8)
O9 0.0221(9) 0.0212(9) 0.0225(9) 0.0028(7) 0.0034(7) 0.0020(7)
O10 0.0183(8) 0.0163(8) 0.0209(8) -0.0010(7) 0.0068(7) 0.0003(7)
O11 0.0210(9) 0.0156(8) 0.0165(8) -0.0013(6) 0.0038(6) -0.0001(7)
O12 0.0205(9) 0.0225(9) 0.0168(8) -0.0010(7) 0.0049(6) -0.0032(7)
O13 0.0174(8) 0.0201(9) 0.0204(9) -0.0018(7) 0.0054(6) -0.0012(7)
N1 0.0245(11) 0.0254(12) 0.0215(11) -0.0046(9) 0.0082(9) -0.0024(9)
C1 0.0209(12) 0.0113(11) 0.0238(13) 0.0004(9) 0.0070(10) 0.0009(9)
C2 0.0200(12) 0.0118(11) 0.0291(13) -0.0004(9) 0.0094(10) -0.0012(9)
C3 0.0230(13) 0.0147(12) 0.0265(13) 0.0041(10) 0.0080(10) 0.0011(10)
C4 0.0197(13) 0.0215(13) 0.0357(15) 0.0076(11) 0.0044(11) -0.0004(10)
C5 0.0180(13) 0.0263(14) 0.0472(17) 0.0017(12) 0.0130(12) -0.0008(11)
C6 0.0268(14) 0.0338(15) 0.0369(16) -0.0055(12) 0.0179(12) -0.0048(12)
C7 0.0241(13) 0.0287(14) 0.0279(14) -0.0048(11) 0.0086(11) -0.0037(11)
C8 0.0199(12) 0.0226(13) 0.0209(12) 0.0015(10) 0.0108(10) 0.0023(10)
C9 0.0201(12) 0.0204(12) 0.0237(13) 0.0021(10) 0.0100(10) 0.0023(10)
C10 0.0410(16) 0.0267(14) 0.0227(14) 0.0012(11) 0.0026(11) 0.0023(12)
C11 0.057(2) 0.0241(15) 0.0328(16) -0.0018(12) 0.0075(14) -0.0022(14)
C12 0.0341(15) 0.0223(14) 0.0318(15) 0.0078(11) 0.0109(12) 0.0060(11)
C13 0.0224(13) 0.0318(15) 0.0267(14) 0.0080(11) 0.0053(10) 0.0024(11)
C14 0.0230(13) 0.0247(13) 0.0281(14) 0.0021(11) 0.0069(10) 0.0002(10)
C15 0.0190(12) 0.0179(12) 0.0175(12) 0.0009(9) 0.0011(9) 0.0029(9)
C16 0.0298(14) 0.0153(12) 0.0247(13) 0.0006(10) 0.0088(10) 0.0024(10)
C17 0.0350(15) 0.0228(14) 0.0364(16) -0.0007(12) 0.0164(12) 0.0049(12)
C18 0.051(2) 0.0277(16) 0.053(2) -0.0043(14) 0.0285(16) 0.0084(14)
C19 0.072(2) 0.0237(16) 0.064(2) -0.0171(15) 0.0328(19) -0.0024(16)
C20 0.050(2) 0.0270(16) 0.063(2) -0.0158(15) 0.0249(17) -0.0124(14)
C21 0.0354(15) 0.0217(13) 0.0362(15) -0.0058(12) 0.0184(12) -0.0042(11)
C22 0.0206(12) 0.0169(12) 0.0225(13) -0.0032(10) -0.0001(10) -0.0012(10)
C23 0.0222(13) 0.0177(12) 0.0237(13) -0.0005(10) -0.0007(10) -0.0002(10)
C24 0.0379(16) 0.0378(16) 0.0231(14) 0.0027(12) 0.0035(11) 0.0102(13)
C25 0.0472(19) 0.049(2) 0.0243(15) 0.0089(14) -0.0005(13) 0.0091(15)
C26 0.0349(16) 0.0291(15) 0.0356(16) 0.0058(13) -0.0120(13) 0.0017(12)
C27 0.0203(13) 0.0271(15) 0.0517(19) 0.0018(13) -0.0002(12) 0.0037(11)
C28 0.0252(14) 0.0250(14) 0.0343(15) 0.0048(12) 0.0062(11) 0.0004(11)
C29 0.0151(11) 0.0182(12) 0.0159(11) -0.0009(9) 0.0002(9) 0.0002(9)
C30 0.0199(15) 0.0240(16) 0.0232(17) -0.0004(12) 0.0077(12) 0.0020(12)
C31 0.0193(14) 0.0239(15) 0.0296(16) 0.0007(13) 0.0060(11) -0.0011(12)
C32 0.0228(17) 0.0379(19) 0.037(2) 0.0026(16) 0.0149(14) 0.0008(14)
C33 0.0370(19) 0.0382(19) 0.052(2) 0.0012(17) 0.0276(17) 0.0115(15)
C34 0.049(2) 0.0214(17) 0.065(3) -0.0015(16) 0.0330(19) 0.0036(15)
C35 0.0327(17) 0.0221(15) 0.046(2) 0.0003(14) 0.0225(15) -0.0005(13)
C36 0.0130(11) 0.0231(13) 0.0213(12) -0.0024(10) 0.0071(9) 0.0028(9)
C37 0.0147(11) 0.0271(13) 0.0205(12) -0.0022(10) 0.0061(9) -0.0009(10)
C38 0.0196(12) 0.0263(13) 0.0256(13) -0.0011(11) 0.0039(10) -0.0020(10)
C39 0.0314(15) 0.0322(16) 0.0296(15) -0.0071(12) 0.0023(11) -0.0074(12)
C40 0.0365(16) 0.0448(18) 0.0197(14) -0.0040(12) -0.0016(11) -0.0051(14)
C41 0.0359(16) 0.0370(16) 0.0229(14) 0.0048(12) 0.0013(11) -0.0032(13)
C42 0.0208(13) 0.0278(14) 0.0249(13) -0.0006(11) 0.0051(10) -0.0017(10)
C43 0.058(3) 0.062(3) 0.0183(18) 0.0038(17) 0.0089(18) 0.036(2)
C44 0.072(4) 0.096(4) 0.0168(18) 0.011(2) 0.0129(19) 0.044(3)
C45 0.0487(19) 0.059(2) 0.0235(15) -0.0079(15) 0.0166(13) -0.0074(16)
C46 0.092(5) 0.040(2) 0.058(3) -0.008(2) 0.055(3) 0.006(2)
C47 0.075(4) 0.030(2) 0.042(2) 0.0030(17) 0.039(2) 0.012(2)

loop_
_atom_type_symbol
_atom_type_description
_atom_type_scat_dispersion_real
_atom_type_scat_dispersion_imag
_atom_type_scat_source
C C 0.0033 0.0016 'International Tables Vol C Tables 4.2.6.8 and 6.1.1.4'
H H 0.0000 0.0000 'International Tables Vol C Tables 4.2.6.8 and 6.1.1.4'
N N 0.0061 0.0033 'International Tables Vol C Tables 4.2.6.8 and 6.1.1.4'
O O 0.0106 0.0060 'International Tables Vol C Tables 4.2.6.8 and 6.1.1.4'
Mn Mn 0.3368 0.7283 'International Tables Vol C Tables 4.2.6.8 and 6.1.1.4'

loop_
_geom_angle_atom_site_label_1
_geom_angle_atom_site_label_2
_geom_angle_atom_site_label_3
_geom_angle
_geom_angle_site_symmetry_1
_geom_angle_site_symmetry_3
O1 Mn1 O6 94.68(7) . .
O1 Mn1 O4 93.84(7) . .
O6 Mn1 O4 171.00(7) . .
O1 Mn1 N1 177.96(8) . .
O6 Mn1 N1 85.38(8) . .
O4 Mn1 N1 86.21(8) . .
O1 Mn1 O2 94.81(7) . .
O6 Mn1 O2 91.24(7) . .
O4 Mn1 O2 90.94(7) . .
N1 Mn1 O2 83.15(8) . .
O1 Mn1 O8 95.08(7) . .
O6 Mn1 O8 92.15(7) . .
O4 Mn1 O8 84.20(7) . .
N1 Mn1 O8 86.95(8) . .
O2 Mn1 O8 169.24(7) . .
O1 Mn1 Mn2 29.21(5) . .
O6 Mn1 Mn2 113.95(5) . .
O4 Mn1 Mn2 75.03(5) . .
N1 Mn1 Mn2 149.25(6) . .
O2 Mn1 Mn2 73.21(5) . .
O8 Mn1 Mn2 114.49(5) . .
O1 Mn2 O3 95.13(7) . .
O1 Mn2 O10 93.67(7) . .
O3 Mn2 O10 171.16(7) . .
O1 Mn2 O12 165.39(7) . .
O3 Mn2 O12 85.13(7) . .
O10 Mn2 O12 86.16(7) . .
O1 Mn2 O5 100.28(7) . .
O3 Mn2 O5 92.91(7) . .
O10 Mn2 O5 86.25(7) . .
O12 Mn2 O5 94.29(7) . .
O1 Mn2 O13 106.20(7) . 3_557
O3 Mn2 O13 90.19(6) . 3_557
O10 Mn2 O13 86.63(6) . 3_557
O12 Mn2 O13 59.20(6) . 3_557
O5 Mn2 O13 152.95(6) . 3_557
O1 Mn2 C36 135.86(8) . .
O3 Mn2 C36 87.87(7) . .
O10 Mn2 C36 85.29(7) . .
O12 Mn2 C36 29.55(7) . .
O5 Mn2 C36 123.60(7) . .
O13 Mn2 C36 29.67(7) 3_557 .
O1 Mn2 Mn1 29.16(5) . .
O3 Mn2 Mn1 78.79(5) . .
O10 Mn2 Mn1 109.54(5) . .
O12 Mn2 Mn1 161.29(5) . .
O5 Mn2 Mn1 77.20(5) . .
O13 Mn2 Mn1 129.67(4) 3_557 .
C36 Mn2 Mn1 156.15(6) . .
O7 Mn3 O9 104.62(7) . .
O7 Mn3 O1 94.82(6) . .
O9 Mn3 O1 89.77(6) . .
O7 Mn3 O11 160.63(6) . .
O9 Mn3 O11 94.36(6) . .
O1 Mn3 O11 88.99(6) . .
O7 Mn3 O13 86.58(6) . .
O9 Mn3 O13 93.47(6) . .
O1 Mn3 O13 176.03(6) . .
O11 Mn3 O13 88.49(6) . .
O7 Mn3 O11 85.42(6) . 3_557
O9 Mn3 O11 169.45(6) . 3_557
O1 Mn3 O11 92.64(6) . 3_557
O11 Mn3 O11 75.42(6) . 3_557
O13 Mn3 O11 83.75(6) . 3_557
Mn1 O1 Mn2 121.63(9) . .
Mn1 O1 Mn3 113.94(8) . .
Mn2 O1 Mn3 123.56(8) . .
C1 O2 Mn1 130.17(16) . .
C1 O3 Mn2 128.22(15) . .
C8 O4 Mn1 134.31(16) . .
C8 O5 Mn2 123.22(16) . .
C15 O6 Mn1 128.76(15) . .
C15 O7 Mn3 130.92(16) . .
C22 O8 Mn1 128.08(16) . .
C22 O9 Mn3 119.36(16) . .
C29 O10 Mn2 126.82(15) . .
C29 O11 Mn3 120.16(15) . .
C29 O11 Mn3 121.94(14) . 3_557
Mn3 O11 Mn3 104.58(6) . 3_557
C36 O12 Mn2 100.48(14) . .
C36 O13 Mn3 136.70(15) 3_557 .
C36 O13 Mn2 81.23(14) 3_557 3_557
Mn3 O13 Mn2 118.98(7) . 3_557
C43B N1 C47B 114.5(18) . .
C43B N1 C43 32.9(16) . .
C47B N1 C43 103.0(9) . .
C43B N1 C47 106.1(17) . .
C47B N1 C47 39.4(9) . .
C43 N1 C47 117.9(3) . .
C43B N1 Mn1 121.3(16) . .
C47B N1 Mn1 124.0(9) . .
C43 N1 Mn1 120.8(2) . .
C47 N1 Mn1 121.3(2) . .
O2 C1 O3 125.3(2) . .
O2 C1 C2 118.1(2) . .
O3 C1 C2 116.6(2) . .
C3 C2 C7 119.5(2) . .
C3 C2 C1 120.9(2) . .
C7 C2 C1 119.6(2) . .
C4 C3 C2 120.1(2) . .
C4 C3 H3 119.9 . .
C2 C3 H3 119.9 . .
C5 C4 C3 120.1(2) . .
C5 C4 H4 120.0 . .
C3 C4 H4 120.0 . .
C4 C5 C6 120.0(2) . .
C4 C5 H5 120.0 . .
C6 C5 H5 120.0 . .
C7 C6 C5 120.2(3) . .
C7 C6 H6 119.9 . .
C5 C6 H6 119.9 . .
C6 C7 C2 120.2(3) . .
C6 C7 H7 119.9 . .
C2 C7 H7 119.9 . .
O5 C8 O4 125.2(2) . .
O5 C8 C9 119.7(2) . .
O4 C8 C9 115.1(2) . .
C14 C9 C10 118.9(2) . .
C14 C9 C8 120.1(2) . .
C10 C9 C8 121.0(2) . .
C11 C10 C9 120.0(3) . .
C11 C10 H10 120.0 . .
C9 C10 H10 120.0 . .
C10 C11 C12 121.0(3) . .
C10 C11 H11 119.5 . .
C12 C11 H11 119.5 . .
C13 C12 C11 119.2(3) . .
C13 C12 H12 120.4 . .
C11 C12 H12 120.4 . .
C12 C13 C14 120.0(2) . .
C12 C13 H13 120.0 . .
C14 C13 H13 120.0 . .
C13 C14 C9 121.0(3) . .
C13 C14 H14 119.5 . .
C9 C14 H14 119.5 . .
O7 C15 O6 125.6(2) . .
O7 C15 C16 118.1(2) . .
O6 C15 C16 116.3(2) . .
C21 C16 C17 119.9(2) . .
C21 C16 C15 118.8(2) . .
C17 C16 C15 121.2(2) . .
C18 C17 C16 120.0(3) . .
C18 C17 H17 120.0 . .
C16 C17 H17 120.0 . .
C17 C18 C19 119.8(3) . .
C17 C18 H18 120.1 . .
C19 C18 H18 120.1 . .
C20 C19 C18 120.2(3) . .
C20 C19 H19 119.9 . .
C18 C19 H19 119.9 . .
C21 C20 C19 120.0(3) . .
C21 C20 H20 120.0 . .
C19 C20 H20 120.0 . .
C20 C21 C16 120.0(3) . .
C20 C21 H21 120.0 . .
C16 C21 H21 120.0 . .
O8 C22 O9 125.0(2) . .
O8 C22 C23 116.9(2) . .
O9 C22 C23 118.1(2) . .
C28 C23 C24 119.0(2) . .
C28 C23 C22 120.8(2) . .
C24 C23 C22 120.2(2) . .
C25 C24 C23 120.1(3) . .
C25 C24 H24 119.9 . .
C23 C24 H24 119.9 . .
C26 C25 C24 120.6(3) . .
C26 C25 H25 119.7 . .
C24 C25 H25 119.7 . .
C25 C26 C27 120.0(3) . .
C25 C26 H26 120.0 . .
C27 C26 H26 120.0 . .
C26 C27 C28 120.4(3) . .
C26 C27 H27 119.8 . .
C28 C27 H27 119.8 . .
C23 C28 C27 119.7(3) . .
C23 C28 H28 120.1 . .
C27 C28 H28 120.1 . .
O10 C29 O11 123.2(2) . .
O10 C29 C30 117.5(2) . .
O11 C29 C30 119.3(2) . .
O10 C29 C30B 122.6(8) . .
O11 C29 C30B 113.7(8) . .
C30 C29 C30B 10.7(10) . .
C31 C30 C35 120.0 . .
C31 C30 C29 119.49(17) . .
C35 C30 C29 120.48(17) . .
C32 C31 C30 120.0 . .
C32 C31 H31 120.0 . .
C30 C31 H31 120.0 . .
C31 C32 C33 120.0 . .
C31 C32 H32 120.0 . .
C33 C32 H32 120.0 . .
C32 C33 C34 120.0 . .
C32 C33 H33 120.0 . .
C34 C33 H33 120.0 . .
C35 C34 C33 120.0 . .
C35 C34 H34 120.0 . .
C33 C34 H34 120.0 . .
C34 C35 C30 120.0 . .
C34 C35 H35 120.0 . .
C30 C35 H35 120.0 . .
C31B C30B C35B 120.0 . .
C31B C30B C29 121.1(12) . .
C35B C30B C29 118.6(12) . .
C32B C31B C30B 120.0 . .
C32B C31B H31B 120.0 . .
C30B C31B H31B 120.0 . .
C31B C32B C33B 120.0 . .
C31B C32B H32B 120.0 . .
C33B C32B H32B 120.0 . .
C34B C33B C32B 120.0 . .
C34B C33B H33B 120.0 . .
C32B C33B H33B 120.0 . .
C35B C34B C33B 120.0 . .
C35B C34B H34B 120.0 . .
C33B C34B H34B 120.0 . .
C34B C35B C30B 120.0 . .
C34B C35B H35B 120.0 . .
C30B C35B H35B 120.0 . .
O13 C36 O12 119.0(2) 3_557 .
O13 C36 C37 122.2(2) 3_557 .
O12 C36 C37 118.8(2) . .
O13 C36 Mn2 69.10(13) 3_557 .
O12 C36 Mn2 49.97(11) . .
C37 C36 Mn2 168.70(18) . .
C42 C37 C38 120.2(2) . .
C42 C37 C36 120.3(2) . .
C38 C37 C36 119.5(2) . .
C39 C38 C37 119.5(3) . .
C39 C38 H38 120.2 . .
C37 C38 H38 120.2 . .
C40 C39 C38 120.0(3) . .
C40 C39 H39 120.0 . .
C38 C39 H39 120.0 . .
C39 C40 C41 120.1(3) . .
C39 C40 H40 119.9 . .
C41 C40 H40 119.9 . .
C40 C41 C42 120.5(3) . .
C40 C41 H41 119.7 . .
C42 C41 H41 119.7 . .
C37 C42 C41 119.6(3) . .
C37 C42 H42 120.2 . .
C41 C42 H42 120.2 . .
N1 C43 C44 123.1(3) . .
N1 C43 H43 118.5 . .
C44 C43 H43 118.5 . .
C45 C44 C43 119.2(4) . .
C45 C44 H44 120.4 . .
C43 C44 H44 120.4 . .
C46B C45 C44 104.9(10) . .
C46B C45 C46 39.4(10) . .
C44 C45 C46 118.2(3) . .
C46B C45 C44B 116.5(16) . .
C44 C45 C44B 40.3(13) . .
C46 C45 C44B 101.4(13) . .
C46B C45 H45 120.1 . .
C44 C45 H45 120.9 . .
C46 C45 H45 120.9 . .
C44B C45 H45 123.4 . .
C45 C46 C47 120.0(4) . .
C45 C46 H46 120.0 . .
C47 C46 H46 120.0 . .
N1 C47 C46 121.5(4) . .
N1 C47 H47 119.3 . .
C46 C47 H47 119.3 . .
N1 C43B C44B 124(3) . .
N1 C43B H43B 118.2 . .
C44B C43B H43B 118.2 . .
C45 C44B C43B 118(3) . .
C45 C44B H44B 121.2 . .
C43B C44B H44B 121.2 . .
C45 C46B C47B 122.3(18) . .
C45 C46B H46B 118.8 . .
C47B C46B H46B 118.8 . .
N1 C47B C46B 123.7(18) . .
N1 C47B H47B 118.1 . .
C46B C47B H47B 118.1 . .
N1S C1S C2S 165.6(14) . .
C2S C1T C1T 78.2(8) 3_765 3_765
C1S C2S C1T 93.0(8) . 3_765

loop_
_geom_bond_atom_site_label_1
_geom_bond_atom_site_label_2
_geom_bond_distance
_geom_bond_site_symmetry_2
Mn1 O1 1.8204(16) .
Mn1 O6 2.0028(17) .
Mn1 O4 2.0033(18) .
Mn1 N1 2.091(2) .
Mn1 O2 2.0983(17) .
Mn1 O8 2.1252(18) .
Mn1 Mn2 3.1808(5) .
Mn2 O1 1.8229(16) .
Mn2 O3 1.9440(17) .
Mn2 O10 1.9789(16) .
Mn2 O12 1.9830(16) .
Mn2 O5 2.1414(17) .
Mn2 O13 2.4071(17) 3_557
Mn2 C36 2.546(2) .
Mn3 O7 2.1003(17) .
Mn3 O9 2.1362(17) .
Mn3 O1 2.1392(16) .
Mn3 O11 2.1719(16) .
Mn3 O13 2.2016(17) .
Mn3 O11 2.3150(16) 3_557
O2 C1 1.249(3) .
O3 C1 1.277(3) .
O4 C8 1.272(3) .
O5 C8 1.254(3) .
O6 C15 1.277(3) .
O7 C15 1.246(3) .
O8 C22 1.258(3) .
O9 C22 1.260(3) .
O10 C29 1.267(3) .
O11 C29 1.269(3) .
O11 Mn3 2.3150(16) 3_557
O12 C36 1.277(3) .
O13 C36 1.275(3) 3_557
O13 Mn2 2.4071(17) 3_557
N1 C43B 1.28(4) .
N1 C47B 1.312(19) .
N1 C43 1.322(4) .
N1 C47 1.325(4) .
C1 C2 1.487(3) .
C2 C3 1.389(3) .
C2 C7 1.401(4) .
C3 C4 1.388(3) .
C3 H3 0.9300 .
C4 C5 1.384(4) .
C4 H4 0.9300 .
C5 C6 1.395(4) .
C5 H5 0.9300 .
C6 C7 1.374(4) .
C6 H6 0.9300 .
C7 H7 0.9300 .
C8 C9 1.500(3) .
C9 C14 1.385(3) .
C9 C10 1.387(4) .
C10 C11 1.380(4) .
C10 H10 0.9300 .
C11 C12 1.382(4) .
C11 H11 0.9300 .
C12 C13 1.378(4) .
C12 H12 0.9300 .
C13 C14 1.383(4) .
C13 H13 0.9300 .
C14 H14 0.9300 .
C15 C16 1.493(3) .
C16 C21 1.394(4) .
C16 C17 1.395(4) .
C17 C18 1.385(4) .
C17 H17 0.9300 .
C18 C19 1.393(5) .
C18 H18 0.9300 .
C19 C20 1.389(5) .
C19 H19 0.9300 .
C20 C21 1.381(4) .
C20 H20 0.9300 .
C21 H21 0.9300 .
C22 C23 1.507(3) .
C23 C28 1.388(4) .
C23 C24 1.391(4) .
C24 C25 1.386(4) .
C24 H24 0.9300 .
C25 C26 1.361(4) .
C25 H25 0.9300 .
C26 C27 1.373(4) .
C26 H26 0.9300 .
C27 C28 1.396(4) .
C27 H27 0.9300 .
C28 H28 0.9300 .
C29 C30 1.487(3) .
C29 C30B 1.490(13) .
C30 C31 1.3900 .
C30 C35 1.3900 .
C31 C32 1.3900 .
C31 H31 0.9300 .
C32 C33 1.3900 .
C32 H32 0.9300 .
C33 C34 1.3900 .
C33 H33 0.9300 .
C34 C35 1.3900 .
C34 H34 0.9300 .
C35 H35 0.9300 .
C30B C31B 1.3900 .
C30B C35B 1.3900 .
C31B C32B 1.3900 .
C31B H31B 0.9300 .
C32B C33B 1.3900 .
C32B H32B 0.9300 .
C33B C34B 1.3900 .
C33B H33B 0.9300 .
C34B C35B 1.3900 .
C34B H34B 0.9300 .
C35B H35B 0.9300 .
C36 O13 1.275(3) 3_557
C36 C37 1.484(3) .
C37 C42 1.378(4) .
C37 C38 1.399(4) .
C38 C39 1.389(4) .
C38 H38 0.9300 .
C39 C40 1.381(4) .
C39 H39 0.9300 .
C40 C41 1.381(4) .
C40 H40 0.9300 .
C41 C42 1.385(4) .
C41 H41 0.9300 .
C42 H42 0.9300 .
C43 C44 1.389(5) .
C43 H43 0.9300 .
C44 C45 1.353(5) .
C44 H44 0.9300 .
C45 C46B 1.28(2) .
C45 C46 1.362(6) .
C45 C44B 1.36(3) .
C45 H45 0.9300 .
C46 C47 1.398(5) .
C46 H46 0.9300 .
C47 H47 0.9300 .
C43B C44B 1.41(4) .
C43B H43B 0.9300 .
C44B H44B 0.9300 .
C46B C47B 1.36(3) .
C46B H46B 0.9300 .
C47B H47B 0.9300 .
N1S C1S 0.956(12) .
C1S C2S 1.520(13) .
C1T C2S 1.568(13) 3_765
C1T C1T 1.901(19) 3_765
C2S C1T 1.568(13) 3_765

loop_
_geom_torsion_atom_site_label_1
_geom_torsion_atom_site_label_2
_geom_torsion_atom_site_label_3
_geom_torsion_atom_site_label_4
_geom_torsion
_geom_torsion_site_symmetry_1
_geom_torsion_site_symmetry_4
O6 Mn1 Mn2 O1 -52.29(12) . .
O4 Mn1 Mn2 O1 128.34(12) . .
N1 Mn1 Mn2 O1 -177.34(16) . .
O2 Mn1 Mn2 O1 -136.01(12) . .
O8 Mn1 Mn2 O1 52.03(12) . .
O1 Mn1 Mn2 O3 122.85(12) . .
O6 Mn1 Mn2 O3 70.56(7) . .
O4 Mn1 Mn2 O3 -108.81(8) . .
N1 Mn1 Mn2 O3 -54.48(13) . .
O2 Mn1 Mn2 O3 -13.16(7) . .
O8 Mn1 Mn2 O3 174.89(8) . .
O1 Mn1 Mn2 O10 -60.24(12) . .
O6 Mn1 Mn2 O10 -112.53(7) . .
O4 Mn1 Mn2 O10 68.09(8) . .
N1 Mn1 Mn2 O10 122.42(13) . .
O2 Mn1 Mn2 O10 163.74(7) . .
O8 Mn1 Mn2 O10 -8.21(8) . .
O1 Mn1 Mn2 O12 154.07(19) . .
O6 Mn1 Mn2 O12 101.78(17) . .
O4 Mn1 Mn2 O12 -77.60(17) . .
N1 Mn1 Mn2 O12 -23.3(2) . .
O2 Mn1 Mn2 O12 18.06(17) . .
O8 Mn1 Mn2 O12 -153.90(17) . .
O1 Mn1 Mn2 O5 -141.51(11) . .
O6 Mn1 Mn2 O5 166.20(7) . .
O4 Mn1 Mn2 O5 -13.18(7) . .
N1 Mn1 Mn2 O5 41.15(13) . .
O2 Mn1 Mn2 O5 82.47(7) . .
O8 Mn1 Mn2 O5 -89.48(7) . .
O1 Mn1 Mn2 O13 42.06(12) . 3_557
O6 Mn1 Mn2 O13 -10.23(8) . 3_557
O4 Mn1 Mn2 O13 170.40(8) . 3_557
N1 Mn1 Mn2 O13 -135.27(13) . 3_557
O2 Mn1 Mn2 O13 -93.95(7) . 3_557
O8 Mn1 Mn2 O13 94.10(8) . 3_557
O1 Mn1 Mn2 C36 65.70(17) . .
O6 Mn1 Mn2 C36 13.41(14) . .
O4 Mn1 Mn2 C36 -165.96(14) . .
N1 Mn1 Mn2 C36 -111.63(18) . .
O2 Mn1 Mn2 C36 -70.31(14) . .
O8 Mn1 Mn2 C36 117.74(14) . .
O6 Mn1 O1 Mn2 133.50(10) . .
O4 Mn1 O1 Mn2 -49.42(11) . .
N1 Mn1 O1 Mn2 42(2) . .
O2 Mn1 O1 Mn2 41.85(11) . .
O8 Mn1 O1 Mn2 -133.92(10) . .
O6 Mn1 O1 Mn3 -56.81(9) . .
O4 Mn1 O1 Mn3 120.27(9) . .
N1 Mn1 O1 Mn3 -148(2) . .
O2 Mn1 O1 Mn3 -148.45(8) . .
O8 Mn1 O1 Mn3 35.77(9) . .
Mn2 Mn1 O1 Mn3 169.69(16) . .
O3 Mn2 O1 Mn1 -55.83(11) . .
O10 Mn2 O1 Mn1 124.93(10) . .
O12 Mn2 O1 Mn1 -146.2(2) . .
O5 Mn2 O1 Mn1 38.08(11) . .
O13 Mn2 O1 Mn1 -147.52(9) 3_557 .
C36 Mn2 O1 Mn1 -148.05(9) . .
O3 Mn2 O1 Mn3 135.49(10) . .
O10 Mn2 O1 Mn3 -43.75(10) . .
O12 Mn2 O1 Mn3 45.1(3) . .
O5 Mn2 O1 Mn3 -130.60(9) . .
O13 Mn2 O1 Mn3 43.80(11) 3_557 .
C36 Mn2 O1 Mn3 43.27(15) . .
Mn1 Mn2 O1 Mn3 -168.68(17) . .
O7 Mn3 O1 Mn1 40.05(9) . .
O9 Mn3 O1 Mn1 -64.60(9) . .
O11 Mn3 O1 Mn1 -158.97(9) . .
O13 Mn3 O1 Mn1 150.5(9) . .
O11 Mn3 O1 Mn1 125.67(8) 3_557 .
O7 Mn3 O1 Mn2 -150.48(10) . .
O9 Mn3 O1 Mn2 104.86(10) . .
O11 Mn3 O1 Mn2 10.49(10) . .
O13 Mn3 O1 Mn2 -40.0(9) . .
O11 Mn3 O1 Mn2 -64.86(10) 3_557 .
O1 Mn1 O2 C1 -6.0(2) . .
O6 Mn1 O2 C1 -100.8(2) . .
O4 Mn1 O2 C1 88.0(2) . .
N1 Mn1 O2 C1 174.0(2) . .
O8 Mn1 O2 C1 150.9(3) . .
Mn2 Mn1 O2 C1 13.91(19) . .
O1 Mn2 O3 C1 44.6(2) . .
O10 Mn2 O3 C1 -140.3(4) . .
O12 Mn2 O3 C1 -150.1(2) . .
O5 Mn2 O3 C1 -56.0(2) . .
O13 Mn2 O3 C1 150.9(2) 3_557 .
C36 Mn2 O3 C1 -179.5(2) . .
Mn1 Mn2 O3 C1 20.32(19) . .
O1 Mn1 O4 C8 35.2(2) . .
O6 Mn1 O4 C8 -163.7(4) . .
N1 Mn1 O4 C8 -142.7(2) . .
O2 Mn1 O4 C8 -59.7(2) . .
O8 Mn1 O4 C8 129.9(2) . .
Mn2 Mn1 O4 C8 12.7(2) . .
O1 Mn2 O5 C8 3.89(19) . .
O3 Mn2 O5 C8 99.65(18) . .
O10 Mn2 O5 C8 -89.16(18) . .
O12 Mn2 O5 C8 -175.03(18) . .
O13 Mn2 O5 C8 -164.22(16) 3_557 .
C36 Mn2 O5 C8 -170.98(17) . .
Mn1 Mn2 O5 C8 21.85(17) . .
O1 Mn1 O6 C15 56.6(2) . .
O4 Mn1 O6 C15 -104.5(5) . .
N1 Mn1 O6 C15 -125.5(2) . .
O2 Mn1 O6 C15 151.5(2) . .
O8 Mn1 O6 C15 -38.7(2) . .
Mn2 Mn1 O6 C15 79.38(19) . .
O9 Mn3 O7 C15 90.9(2) . .
O1 Mn3 O7 C15 -0.1(2) . .
O11 Mn3 O7 C15 -100.8(3) . .
O13 Mn3 O7 C15 -176.3(2) . .
O11 Mn3 O7 C15 -92.3(2) 3_557 .
O1 Mn1 O8 C22 27.9(2) . .
O6 Mn1 O8 C22 122.8(2) . .
O4 Mn1 O8 C22 -65.4(2) . .
N1 Mn1 O8 C22 -151.9(2) . .
O2 Mn1 O8 C22 -128.9(4) . .
Mn2 Mn1 O8 C22 5.2(2) . .
O7 Mn3 O9 C22 -42.18(19) . .
O1 Mn3 O9 C22 52.74(18) . .
O11 Mn3 O9 C22 141.70(18) . .
O13 Mn3 O9 C22 -129.55(18) . .
O11 Mn3 O9 C22 156.1(3) 3_557 .
O1 Mn2 O10 C29 54.63(19) . .
O3 Mn2 O10 C29 -120.5(4) . .
O12 Mn2 O10 C29 -110.73(19) . .
O5 Mn2 O10 C29 154.71(18) . .
O13 Mn2 O10 C29 -51.40(18) 3_557 .
C36 Mn2 O10 C29 -81.11(19) . .
Mn1 Mn2 O10 C29 79.72(18) . .
O7 Mn3 O11 C29 150.27(19) . .
O9 Mn3 O11 C29 -41.13(17) . .
O1 Mn3 O11 C29 48.57(17) . .
O13 Mn3 O11 C29 -134.50(17) . .
O11 Mn3 O11 C29 141.56(19) 3_557 .
O7 Mn3 O11 Mn3 8.7(2) . 3_557
O9 Mn3 O11 Mn3 177.31(7) . 3_557
O1 Mn3 O11 Mn3 -93.00(7) . 3_557
O13 Mn3 O11 Mn3 83.94(7) . 3_557
O11 Mn3 O11 Mn3 0.0 3_557 3_557
O1 Mn2 O12 C36 -2.6(4) . .
O3 Mn2 O12 C36 -94.28(14) . .
O10 Mn2 O12 C36 87.21(14) . .
O5 Mn2 O12 C36 173.16(14) . .
O13 Mn2 O12 C36 -1.15(13) 3_557 .
Mn1 Mn2 O12 C36 -124.96(16) . .
O7 Mn3 O13 C36 -6.2(2) . 3_557
O9 Mn3 O13 C36 98.3(2) . 3_557
O1 Mn3 O13 C36 -116.9(9) . 3_557
O11 Mn3 O13 C36 -167.4(2) . 3_557
O11 Mn3 O13 C36 -92.0(2) 3_557 3_557
O7 Mn3 O13 Mn2 103.30(8) . 3_557
O9 Mn3 O13 Mn2 -152.24(8) . 3_557
O1 Mn3 O13 Mn2 -7.5(9) . 3_557
O11 Mn3 O13 Mn2 -57.96(8) . 3_557
O11 Mn3 O13 Mn2 17.54(7) 3_557 3_557
O1 Mn1 N1 C43B -80(3) . .
O6 Mn1 N1 C43B -172(2) . .
O4 Mn1 N1 C43B 11(2) . .
O2 Mn1 N1 C43B -80(2) . .
O8 Mn1 N1 C43B 96(2) . .
Mn2 Mn1 N1 C43B -41(2) . .
O1 Mn1 N1 C47B 105(3) . .
O6 Mn1 N1 C47B 13.6(12) . .
O4 Mn1 N1 C47B -163.1(12) . .
O2 Mn1 N1 C47B 105.4(12) . .
O8 Mn1 N1 C47B -78.8(12) . .
Mn2 Mn1 N1 C47B 145.0(12) . .
O1 Mn1 N1 C43 -119(2) . .
O6 Mn1 N1 C43 149.5(3) . .
O4 Mn1 N1 C43 -27.3(3) . .
O2 Mn1 N1 C43 -118.7(3) . .
O8 Mn1 N1 C43 57.1(3) . .
Mn2 Mn1 N1 C43 -79.1(4) . .
O1 Mn1 N1 C47 58(2) . .
O6 Mn1 N1 C47 -33.4(3) . .
O4 Mn1 N1 C47 149.8(3) . .
O2 Mn1 N1 C47 58.4(3) . .
O8 Mn1 N1 C47 -125.9(3) . .
Mn2 Mn1 N1 C47 97.9(3) . .
Mn1 O2 C1 O3 -5.2(4) . .
Mn1 O2 C1 C2 175.81(15) . .
Mn2 O3 C1 O2 -18.1(4) . .
Mn2 O3 C1 C2 160.92(15) . .
O2 C1 C2 C3 -173.6(2) . .
O3 C1 C2 C3 7.3(3) . .
O2 C1 C2 C7 7.6(3) . .
O3 C1 C2 C7 -171.5(2) . .
C7 C2 C3 C4 -1.2(4) . .
C1 C2 C3 C4 180.0(2) . .
C2 C3 C4 C5 0.8(4) . .
C3 C4 C5 C6 -0.1(4) . .
C4 C5 C6 C7 -0.3(4) . .
C5 C6 C7 C2 -0.1(4) . .
C3 C2 C7 C6 0.9(4) . .
C1 C2 C7 C6 179.6(2) . .
Mn2 O5 C8 O4 -22.7(3) . .
Mn2 O5 C8 C9 156.17(16) . .
Mn1 O4 C8 O5 0.4(4) . .
Mn1 O4 C8 C9 -178.58(16) . .
O5 C8 C9 C14 -172.2(2) . .
O4 C8 C9 C14 6.8(3) . .
O5 C8 C9 C10 6.1(4) . .
O4 C8 C9 C10 -174.9(2) . .
C14 C9 C10 C11 -1.1(4) . .
C8 C9 C10 C11 -179.4(3) . .
C9 C10 C11 C12 1.2(5) . .
C10 C11 C12 C13 -0.2(5) . .
C11 C12 C13 C14 -0.7(4) . .
C12 C13 C14 C9 0.7(4) . .
C10 C9 C14 C13 0.2(4) . .
C8 C9 C14 C13 178.5(2) . .
Mn3 O7 C15 O6 -9.4(4) . .
Mn3 O7 C15 C16 172.24(15) . .
Mn1 O6 C15 O7 -22.6(3) . .
Mn1 O6 C15 C16 155.77(16) . .
O7 C15 C16 C21 21.0(3) . .
O6 C15 C16 C21 -157.5(2) . .
O7 C15 C16 C17 -161.7(2) . .
O6 C15 C16 C17 19.9(3) . .
C21 C16 C17 C18 0.4(4) . .
C15 C16 C17 C18 -176.9(3) . .
C16 C17 C18 C19 1.1(5) . .
C17 C18 C19 C20 -1.3(5) . .
C18 C19 C20 C21 0.0(5) . .
C19 C20 C21 C16 1.5(5) . .
C17 C16 C21 C20 -1.7(4) . .
C15 C16 C21 C20 175.6(3) . .
Mn1 O8 C22 O9 -50.9(3) . .
Mn1 O8 C22 C23 130.79(19) . .
Mn3 O9 C22 O8 -1.7(3) . .
Mn3 O9 C22 C23 176.60(15) . .
O8 C22 C23 C28 170.1(2) . .
O9 C22 C23 C28 -8.4(4) . .
O8 C22 C23 C24 -10.2(4) . .
O9 C22 C23 C24 171.3(2) . .
C28 C23 C24 C25 -0.4(4) . .
C22 C23 C24 C25 179.9(3) . .
C23 C24 C25 C26 -1.6(5) . .
C24 C25 C26 C27 1.7(5) . .
C25 C26 C27 C28 0.3(4) . .
C24 C23 C28 C27 2.3(4) . .
C22 C23 C28 C27 -178.0(2) . .
C26 C27 C28 C23 -2.2(4) . .
Mn2 O10 C29 O11 -5.3(3) . .
Mn2 O10 C29 C30 172.28(15) . .
Mn2 O10 C29 C30B -176.8(11) . .
Mn3 O11 C29 O10 -56.9(3) . .
Mn3 O11 C29 O10 78.0(3) 3_557 .
Mn3 O11 C29 C30 125.60(19) . .
Mn3 O11 C29 C30 -99.5(2) 3_557 .
Mn3 O11 C29 C30B 115.4(10) . .
Mn3 O11 C29 C30B -109.8(10) 3_557 .
O10 C29 C30 C31 -178.98(16) . .
O11 C29 C30 C31 -1.3(3) . .
C30B C29 C30 C31 60(5) . .
O10 C29 C30 C35 -1.0(3) . .
O11 C29 C30 C35 176.70(18) . .
C30B C29 C30 C35 -122(5) . .
C35 C30 C31 C32 0.0 . .
C29 C30 C31 C32 178.0(2) . .
C30 C31 C32 C33 0.0 . .
C31 C32 C33 C34 0.0 . .
C32 C33 C34 C35 0.0 . .
C33 C34 C35 C30 0.0 . .
C31 C30 C35 C34 0.0 . .
C29 C30 C35 C34 -178.0(2) . .
O10 C29 C30B C31B -165.8(7) . .
O11 C29 C30B C31B 21.9(13) . .
C30 C29 C30B C31B -101(5) . .
O10 C29 C30B C35B 20.7(17) . .
O11 C29 C30B C35B -151.6(9) . .
C30 C29 C30B C35B 85(4) . .
C35B C30B C31B C32B 0.0 . .
C29 C30B C31B C32B -173.4(18) . .
C30B C31B C32B C33B 0.0 . .
C31B C32B C33B C34B 0.0 . .
C32B C33B C34B C35B 0.0 . .
C33B C34B C35B C30B 0.0 . .
C31B C30B C35B C34B 0.0 . .
C29 C30B C35B C34B 173.6(18) . .
Mn2 O12 C36 O13 2.1(2) . 3_557
Mn2 O12 C36 C37 -178.48(17) . .
O1 Mn2 C36 O13 1.04(18) . 3_557
O3 Mn2 C36 O13 -94.13(13) . 3_557
O10 Mn2 C36 O13 91.46(13) . 3_557
O12 Mn2 C36 O13 -178.0(2) . 3_557
O5 Mn2 C36 O13 173.79(11) . 3_557
Mn1 Mn2 C36 O13 -38.6(2) . 3_557
O1 Mn2 C36 O12 179.05(13) . .
O3 Mn2 C36 O12 83.88(14) . .
O10 Mn2 C36 O12 -90.53(14) . .
O5 Mn2 C36 O12 -8.20(17) . .
O13 Mn2 C36 O12 178.0(2) 3_557 .
Mn1 Mn2 C36 O12 139.43(13) . .
O1 Mn2 C36 C37 -174.2(8) . .
O3 Mn2 C36 C37 90.7(8) . .
O10 Mn2 C36 C37 -83.7(8) . .
O12 Mn2 C36 C37 6.8(8) . .
O5 Mn2 C36 C37 -1.4(9) . .
O13 Mn2 C36 C37 -175.2(9) 3_557 .
Mn1 Mn2 C36 C37 146.2(8) . .
O13 C36 C37 C42 11.2(3) 3_557 .
O12 C36 C37 C42 -168.1(2) . .
Mn2 C36 C37 C42 -174.1(7) . .
O13 C36 C37 C38 -168.4(2) 3_557 .
O12 C36 C37 C38 12.2(3) . .
Mn2 C36 C37 C38 6.3(10) . .
C42 C37 C38 C39 -0.6(4) . .
C36 C37 C38 C39 179.1(2) . .
C37 C38 C39 C40 0.8(4) . .
C38 C39 C40 C41 -0.6(4) . .
C39 C40 C41 C42 0.1(5) . .
C38 C37 C42 C41 0.1(4) . .
C36 C37 C42 C41 -179.6(2) . .
C40 C41 C42 C37 0.2(4) . .
C43B N1 C43 C44 80(3) . .
C47B N1 C43 C44 -35.3(12) . .
C47 N1 C43 C44 3.9(7) . .
Mn1 N1 C43 C44 -179.0(4) . .
N1 C43 C44 C45 -0.4(8) . .
C43 C44 C45 C46B 37.2(12) . .
C43 C44 C45 C46 -2.9(7) . .
C43 C44 C45 C44B -76(2) . .
C46B C45 C46 C47 -76.2(16) . .
C44 C45 C46 C47 2.7(7) . .
C44B C45 C46 C47 41.9(15) . .
C43B N1 C47 C46 -37.4(18) . .
C47B N1 C47 C46 71.8(15) . .
C43 N1 C47 C46 -4.1(6) . .
Mn1 N1 C47 C46 178.8(4) . .
C45 C46 C47 N1 0.9(8) . .
C47B N1 C43B C44B -12(4) . .
C43 N1 C43B C44B -88(4) . .
C47 N1 C43B C44B 29(4) . .
Mn1 N1 C43B C44B 173(2) . .
C46B C45 C44B C43B -11(3) . .
C44 C45 C44B C43B 71(3) . .
C46 C45 C44B C43B -50(3) . .
N1 C43B C44B C45 17(5) . .
C44 C45 C46B C47B -38(2) . .
C46 C45 C46B C47B 79(2) . .
C44B C45 C46B C47B 4(3) . .
C43B N1 C47B C46B 4(3) . .
C43 N1 C47B C46B 36(2) . .
C47 N1 C47B C46B -82(2) . .
Mn1 N1 C47B C46B 178.5(15) . .
C45 C46B C47B N1 0(3) . .
N1S C1S C2S C1T -50(6) . 3_765
